data_1502095
loop_
_publ_author_name
'Takita, Satoshi'
'Yokoshima, Satoshi'
'Fukuyama, Tohru'

_publ_section_title
;
 A practical synthesis of (-)-kainic acid.
;
_journal_issue 8
_journal_name_full 'Organic letters'
_journal_page_first 2068
_journal_page_last 2070
_journal_paper_doi 10.1021/ol200434a
_journal_volume 13
_journal_year 2011
_chemical_absolute_configuration 'CHOOSE rm ad rmad syn or unk'
_chemical_formula_moiety 'C16 H24 N2 O4 '
_chemical_formula_sum 'C16 H24 N2 O4'
_chemical_formula_weight 308.38
_space_group_IT_number 19
_symmetry_cell_setting orthorhombic
_symmetry_Int_Tables_number 19
_symmetry_space_group_name_Hall 'P 2ac 2ab'
_symmetry_space_group_name_H-M 'P 21 21 21'
_cell_angle_alpha 90.0000
_cell_angle_beta 90.0000
_cell_angle_gamma 90.0000
_cell_formula_units_Z 4
_cell_length_a 9.5185(3)
_cell_length_b 10.7567(4)
_cell_length_c 16.0768(5)
_cell_measurement_reflns_used 10286
_cell_measurement_temperature 93.1
_cell_measurement_theta_max 68.2
_cell_measurement_theta_min 4.1
_cell_volume 1646.07(10)
_computing_cell_refinement PROCESS-AUTO
_computing_data_collection PROCESS-AUTO
_computing_data_reduction CrystalStructure
_computing_publication_material 'CrystalStructure 3.8'
_computing_structure_refinement CRYSTALS
_computing_structure_solution SIR88
_diffrn_ambient_temperature 93
_diffrn_detector_area_resol_mean 10.00
_diffrn_measured_fraction_theta_full 1.000
_diffrn_measured_fraction_theta_max 1.000
_diffrn_measurement_device_type 'Rigaku RAXIS-RAPID'
_diffrn_measurement_method \w
_diffrn_radiation_type 'Cu K\a'
_diffrn_radiation_wavelength 1.54187
_diffrn_reflns_av_R_equivalents 0.054
_diffrn_reflns_limit_h_max 11
_diffrn_reflns_limit_h_min -11
_diffrn_reflns_limit_k_max 12
_diffrn_reflns_limit_k_min -12
_diffrn_reflns_limit_l_max 19
_diffrn_reflns_limit_l_min -19
_diffrn_reflns_number 18459
_diffrn_reflns_theta_full 68.23
_diffrn_reflns_theta_max 68.23
_exptl_absorpt_coefficient_mu 0.735
_exptl_absorpt_correction_T_max 0.889
_exptl_absorpt_correction_T_min 0.721
_exptl_absorpt_correction_type multi-scan
_exptl_absorpt_process_details
;
    Higashi, T. (1995). Program for Absorption Correction.
    Rigaku Corporation, Tokyo, Japan.
;
_exptl_crystal_colour colorless
_exptl_crystal_density_diffrn 1.244
_exptl_crystal_density_method 'not measured'
_exptl_crystal_description block
_exptl_crystal_F_000 664.00
_exptl_crystal_size_max 0.19
_exptl_crystal_size_mid 0.18
_exptl_crystal_size_min 0.16
_refine_diff_density_max 0.33
_refine_diff_density_min -0.31
_refine_ls_abs_structure_details 'Flack, H. D. (1983), Acta Cryst. A39, 876-881.  1274 Friedel Pairs'
_refine_ls_abs_structure_Flack 0.04(19)
_refine_ls_extinction_coef 55(8)
_refine_ls_extinction_method 'Larson (1970) Crystallographic Computing eq. 22'
_refine_ls_goodness_of_fit_ref 1.002
_refine_ls_hydrogen_treatment refall
_refine_ls_number_parameters 225
_refine_ls_number_reflns 3018
_refine_ls_R_factor_gt 0.0348
_refine_ls_shift/su_max 0.0000
_refine_ls_structure_factor_coef Fsqd
_refine_ls_weighting_details 'w = 1/[0.0002Fo^2^ + 0.5100\s(Fo^2^)]/(4Fo^2^)'
_refine_ls_weighting_scheme calc
_refine_ls_wR_factor_ref 0.0933
_reflns_number_gt 2605
_reflns_number_total 3018
_reflns_threshold_expression F^2^>2.0\s(F^2^)
_cod_data_source_file ol200434a_si_002.cif
_cod_data_source_block '_st06110'
_cod_original_formula_sum 'C16 H24 N2 O4 '
_cod_database_code 1502095

loop_
_symmetry_equiv_pos_site_id
_symmetry_equiv_pos_as_xyz
1 +X,+Y,+Z
2 1/2+X,1/2-Y,-Z
3 -X,1/2+Y,1/2-Z
4 1/2-X,-Y,1/2+Z

loop_
_atom_site_label
_atom_site_type_symbol
_atom_site_fract_x
_atom_site_fract_y
_atom_site_fract_z
_atom_site_U_iso_or_equiv
_atom_site_adp_type
_atom_site_occupancy
_atom_site_symmetry_multiplicity
_atom_site_calc_flag
_atom_site_refinement_flags
O(1) O -0.89418(14) -0.13039(12) -0.54452(9) 0.0289(3) Uani 1.00 1 d .
O(2) O -1.12503(13) -0.21367(12) -0.83666(8) 0.0262(3) Uani 1.00 1 d .
O(3) O -0.75363(12) -0.29824(11) -0.56166(7) 0.0195(3) Uani 1.00 1 d .
O(4) O -0.95692(14) -0.20581(12) -0.93730(8) 0.0257(3) Uani 1.00 1 d .
N(1) N -1.14693(17) 0.10778(15) -0.72208(11) 0.0294(4) Uani 1.00 1 d .
N(5) N -0.92562(15) -0.09922(14) -0.82020(9) 0.0208(4) Uani 1.00 1 d .
C(1) C -0.80462(19) -0.18727(17) -0.58252(11) 0.0199(4) Uani 1.00 1 d .
C(7) C -1.06494(19) 0.02994(17) -0.72748(12) 0.0212(4) Uani 1.00 1 d .
C(8) C -0.95743(18) -0.06957(16) -0.73337(11) 0.0185(4) Uani 1.00 1 d .
C(9) C -0.74152(18) 0.02735(17) -0.77477(11) 0.0192(4) Uani 1.00 1 d .
C(10) C -0.81376(19) -0.37134(16) -0.49172(11) 0.0194(4) Uani 1.00 1 d .
C(11) C -0.7295(2) -0.49031(18) -0.49569(12) 0.0248(4) Uani 1.00 1 d .
C(13) C -0.73713(19) -0.14069(17) -0.66151(11) 0.0195(4) Uani 1.00 1 d .
C(14) C -0.81382(17) -0.02858(17) -0.69720(11) 0.0176(4) Uani 1.00 1 d .
C(15) C -0.4882(2) 0.0081(2) -0.81259(13) 0.0301(5) Uani 1.00 1 d .
C(16) C -0.58667(19) 0.05477(17) -0.76384(12) 0.0217(4) Uani 1.00 1 d .
C(17) C -1.01211(19) -0.17704(16) -0.86247(12) 0.0214(4) Uani 1.00 1 d .
C(18) C -0.7914(2) -0.30451(18) -0.40932(12) 0.0273(5) Uani 1.00 1 d .
C(19) C -0.78192(18) -0.06324(17) -0.84406(12) 0.0212(4) Uani 1.00 1 d .
C(20) C -1.0443(2) -0.28646(18) -0.98760(13) 0.0309(5) Uani 1.00 1 d .
C(21) C -0.96852(19) -0.39637(18) -0.50971(13) 0.0257(5) Uani 1.00 1 d .
C(22) C -0.5530(2) 0.14453(19) -0.69490(13) 0.0290(5) Uani 1.00 1 d .
H(1) H -1.0065 -0.1383 -0.7016 0.023 Uiso 1.00 1 c R
H(2) H -0.7868 0.1041 -0.7865 0.023 Uiso 1.00 1 c R
H(3) H -0.7484 -0.5348 -0.5505 0.030 Uiso 1.00 1 c R
H(4) H -0.7464 -0.5388 -0.4485 0.030 Uiso 1.00 1 c R
H(5) H -0.6204 -0.4728 -0.4955 0.030 Uiso 1.00 1 c R
H(6) H -0.6390 -0.1216 -0.6483 0.024 Uiso 1.00 1 c R
H(7) H -0.7300 -0.2026 -0.7013 0.023 Uiso 1.00 1 c R
H(8) H -0.8394 0.0414 -0.6544 0.021 Uiso 1.00 1 c R
H(9) H -0.3943 0.0210 -0.8101 0.036 Uiso 1.00 1 c R
H(10) H -0.5153 -0.0460 -0.8571 0.036 Uiso 1.00 1 c R
H(11) H -0.8490 -0.2209 -0.4028 0.033 Uiso 1.00 1 c R
H(12) H -0.8230 -0.3639 -0.3608 0.033 Uiso 1.00 1 c R
H(13) H -0.6770 -0.2909 -0.4098 0.033 Uiso 1.00 1 c R
H(14) H -0.7810 -0.0262 -0.8989 0.025 Uiso 1.00 1 c R
H(15) H -0.7169 -0.1392 -0.8479 0.026 Uiso 1.00 1 c R
H(16) H -1.0522 -0.3653 -0.9633 0.037 Uiso 1.00 1 c R
H(17) H -1.1412 -0.2563 -0.9963 0.037 Uiso 1.00 1 c R
H(18) H -0.9952 -0.2913 -1.0383 0.037 Uiso 1.00 1 c R
H(19) H -1.0226 -0.3171 -0.5019 0.031 Uiso 1.00 1 c R
H(20) H -0.9936 -0.4041 -0.5678 0.031 Uiso 1.00 1 c R
H(21) H -0.9996 -0.4651 -0.4708 0.031 Uiso 1.00 1 c R
H(22) H -0.5940 0.2324 -0.7065 0.035 Uiso 1.00 1 c R
H(23) H -0.4420 0.1614 -0.6925 0.035 Uiso 1.00 1 c R
H(24) H -0.5890 0.1164 -0.6415 0.035 Uiso 1.00 1 c R

loop_
_atom_site_aniso_label
_atom_site_aniso_U_11
_atom_site_aniso_U_22
_atom_site_aniso_U_33
_atom_site_aniso_U_12
_atom_site_aniso_U_13
_atom_site_aniso_U_23
O(1) 0.0340(7) 0.0260(7) 0.0267(7) 0.0089(6) 0.0095(6) 0.0050(6)
O(2) 0.0237(6) 0.0248(6) 0.0299(7) -0.0027(5) -0.0029(5) -0.0009(6)
O(3) 0.0204(6) 0.0178(6) 0.0204(6) 0.0009(5) 0.0025(5) 0.0022(5)
O(4) 0.0328(7) 0.0234(6) 0.0210(6) -0.0025(6) -0.0026(5) -0.0028(5)
N(1) 0.0260(8) 0.0285(9) 0.0337(9) 0.0019(7) -0.0042(7) 0.0010(7)
N(5) 0.0198(7) 0.0242(8) 0.0183(8) -0.0007(6) -0.0006(6) -0.0016(6)
C(1) 0.0202(8) 0.0205(8) 0.0189(9) -0.0006(7) -0.0013(7) -0.0010(7)
C(7) 0.0201(9) 0.0235(9) 0.0201(9) -0.0026(8) -0.0021(7) 0.0018(8)
C(8) 0.0185(8) 0.0188(8) 0.0182(8) -0.0003(7) 0.0006(7) 0.0024(7)
C(9) 0.0186(8) 0.0191(8) 0.0199(9) 0.0007(7) 0.0006(7) 0.0023(7)
C(10) 0.0201(8) 0.0186(8) 0.0195(9) 0.0004(7) 0.0048(7) 0.0034(7)
C(11) 0.0266(10) 0.0210(9) 0.0269(10) 0.0029(7) 0.0035(8) 0.0032(8)
C(13) 0.0194(8) 0.0205(8) 0.0187(9) 0.0016(7) -0.0004(7) -0.0014(7)
C(14) 0.0152(8) 0.0186(8) 0.0190(9) -0.0003(7) 0.0011(7) 0.0014(7)
C(15) 0.0221(9) 0.0350(11) 0.0331(11) -0.0062(8) 0.0021(8) -0.0058(9)
C(16) 0.0221(9) 0.0200(8) 0.0231(10) -0.0034(7) -0.0008(7) 0.0039(7)
C(17) 0.0242(9) 0.0163(8) 0.0238(9) 0.0018(7) -0.0027(7) 0.0015(7)
C(18) 0.0372(10) 0.0263(10) 0.0184(9) -0.0023(9) -0.0006(8) 0.0000(8)
C(19) 0.0199(9) 0.0232(9) 0.0206(9) -0.0017(7) 0.0001(7) 0.0001(7)
C(20) 0.0425(11) 0.0220(9) 0.0281(10) -0.0027(9) -0.0066(9) -0.0036(8)
C(21) 0.0196(9) 0.0281(10) 0.0295(10) -0.0002(7) 0.0004(8) 0.0020(8)
C(22) 0.0266(10) 0.0289(10) 0.0315(11) -0.0062(8) -0.0010(8) -0.0053(8)

loop_
_atom_type_symbol
_atom_type_description
_atom_type_scat_dispersion_real
_atom_type_scat_dispersion_imag
_atom_type_scat_source
C C 0.018 0.009
;
International Tables for Crystallography
(1992, Vol. C, Tables 4.2.6.8 and 6.1.1.4)
;
H H 0.000 0.000
;
International Tables for Crystallography
(1992, Vol. C, Table 6.1.1.4)
;
O O 0.049 0.032
;
International Tables for Crystallography
(1992, Vol. C, Tables 4.2.6.8 and 6.1.1.4)
;
N N 0.031 0.018
;
International Tables for Crystallography
(1992, Vol. C, Tables 4.2.6.8 and 6.1.1.4)
;

loop_
_geom_angle_atom_site_label_1
_geom_angle_atom_site_label_2
_geom_angle_atom_site_label_3
_geom_angle
_geom_angle_publ_flag
C(1) O(3) C(10) 121.62(13) yes
C(17) O(4) C(20) 114.31(14) yes
C(8) N(5) C(17) 119.13(14) yes
C(8) N(5) C(19) 112.54(13) yes
C(17) N(5) C(19) 126.55(15) yes
O(1) C(1) O(3) 125.52(16) yes
O(1) C(1) C(13) 123.72(16) yes
O(3) C(1) C(13) 110.76(14) yes
N(1) C(7) C(8) 179.01(19) yes
N(5) C(8) C(7) 111.14(14) yes
N(5) C(8) C(14) 103.74(13) yes
C(7) C(8) C(14) 112.28(14) yes
C(14) C(9) C(16) 114.56(14) yes
C(14) C(9) C(19) 103.16(14) yes
C(16) C(9) C(19) 116.98(14) yes
O(3) C(10) C(11) 102.22(13) yes
O(3) C(10) C(18) 110.76(13) yes
O(3) C(10) C(21) 108.77(14) yes
C(11) C(10) C(18) 111.24(15) yes
C(11) C(10) C(21) 110.78(14) yes
C(18) C(10) C(21) 112.57(15) yes
C(1) C(13) C(14) 112.10(14) yes
C(8) C(14) C(9) 101.58(13) yes
C(8) C(14) C(13) 109.82(14) yes
C(9) C(14) C(13) 113.51(14) yes
C(9) C(16) C(15) 123.25(17) yes
C(9) C(16) C(22) 114.71(15) yes
C(15) C(16) C(22) 121.99(17) yes
O(2) C(17) O(4) 125.00(16) yes
O(2) C(17) N(5) 124.38(17) yes
O(4) C(17) N(5) 110.61(15) yes
N(5) C(19) C(9) 102.20(14) yes
N(5) C(8) H(1) 114.7 no
C(7) C(8) H(1) 100.2 no
C(14) C(8) H(1) 115.1 no
C(14) C(9) H(2) 107.2 no
C(16) C(9) H(2) 107.2 no
C(19) C(9) H(2) 107.2 no
C(10) C(11) H(3) 109.9 no
C(10) C(11) H(4) 110.3 no
C(10) C(11) H(5) 111.8 no
H(3) C(11) H(4) 114.2 no
H(3) C(11) H(5) 105.1 no
H(4) C(11) H(5) 105.4 no
C(1) C(13) H(6) 107.1 no
C(1) C(13) H(7) 112.0 no
C(14) C(13) H(6) 111.9 no
C(14) C(13) H(7) 110.1 no
H(6) C(13) H(7) 103.3 no
C(8) C(14) H(8) 104.2 no
C(9) C(14) H(8) 110.7 no
C(13) C(14) H(8) 115.6 no
C(16) C(15) H(9) 128.0 no
C(16) C(15) H(10) 118.8 no
H(9) C(15) H(10) 113.2 no
C(10) C(18) H(11) 114.5 no
C(10) C(18) H(12) 108.6 no
C(10) C(18) H(13) 101.3 no
H(11) C(18) H(12) 107.1 no
H(11) C(18) H(13) 113.6 no
H(12) C(18) H(13) 111.7 no
N(5) C(19) H(14) 110.8 no
N(5) C(19) H(15) 111.5 no
C(9) C(19) H(14) 113.5 no
C(9) C(19) H(15) 113.5 no
H(14) C(19) H(15) 105.5 no
O(4) C(20) H(16) 110.8 no
O(4) C(20) H(17) 114.7 no
O(4) C(20) H(18) 103.4 no
H(16) C(20) H(17) 106.3 no
H(16) C(20) H(18) 110.6 no
H(17) C(20) H(18) 111.1 no
C(10) C(21) H(19) 108.8 no
C(10) C(21) H(20) 115.9 no
C(10) C(21) H(21) 107.1 no
H(19) C(21) H(20) 93.9 no
H(19) C(21) H(21) 113.1 no
H(20) C(21) H(21) 117.4 no
C(16) C(22) H(22) 111.8 no
C(16) C(22) H(23) 110.2 no
C(16) C(22) H(24) 112.1 no
H(22) C(22) H(23) 102.8 no
H(22) C(22) H(24) 108.0 no
H(23) C(22) H(24) 111.6 no

loop_
_geom_bond_atom_site_label_1
_geom_bond_atom_site_label_2
_geom_bond_distance
_geom_bond_publ_flag
O(1) C(1) 1.214(2) yes
O(2) C(17) 1.218(2) yes
O(3) C(1) 1.331(2) yes
O(3) C(10) 1.487(2) yes
O(4) C(17) 1.349(2) yes
O(4) C(20) 1.449(2) yes
N(1) C(7) 1.148(2) yes
N(5) C(8) 1.464(2) yes
N(5) C(17) 1.357(2) yes
N(5) C(19) 1.472(2) yes
C(1) C(13) 1.509(2) yes
C(7) C(8) 1.484(2) yes
C(8) C(14) 1.550(2) yes
C(9) C(14) 1.546(2) yes
C(9) C(16) 1.513(2) yes
C(9) C(19) 1.529(2) yes
C(10) C(11) 1.511(2) yes
C(10) C(18) 1.522(2) yes
C(10) C(21) 1.525(2) yes
C(13) C(14) 1.522(2) yes
C(15) C(16) 1.321(2) yes
C(16) C(22) 1.504(2) yes
C(8) H(1) 1.013 no
C(9) H(2) 0.950 no
C(11) H(3) 1.018 no
C(11) H(4) 0.935 no
C(11) H(5) 1.056 no
C(13) H(6) 0.980 no
C(13) H(7) 0.926 no
C(14) H(8) 1.049 no
C(15) H(9) 0.905 no
C(15) H(10) 0.957 no
C(18) H(11) 1.059 no
C(18) H(12) 1.052 no
C(18) H(13) 1.098 no
C(19) H(14) 0.967 no
C(19) H(15) 1.027 no
C(20) H(16) 0.937 no
C(20) H(17) 0.988 no
C(20) H(18) 0.941 no
C(21) H(19) 1.004 no
C(21) H(20) 0.968 no
C(21) H(21) 1.013 no
C(22) H(22) 1.040 no
C(22) H(23) 1.073 no
C(22) H(24) 0.973 no

loop_
_geom_contact_atom_site_label_1
_geom_contact_atom_site_label_2
_geom_contact_distance
_geom_contact_site_symmetry_2
O(1) C(11) 3.506(2) 2_444
O(2) N(1) 3.359(2) 3_343
O(2) C(7) 3.455(2) 3_343
O(2) C(9) 3.547(2) 3_343
O(2) C(14) 3.480(2) 3_343
O(2) C(22) 3.461(2) 3_343
O(4) N(1) 3.400(2) 3_343
O(4) C(21) 3.508(2) 3_353
N(1) O(2) 3.359(2) 3_353
N(1) O(4) 3.400(2) 3_353
N(1) N(5) 3.297(2) 3_353
N(1) C(13) 3.470(2) 3_353
N(1) C(17) 3.082(2) 3_353
N(5) N(1) 3.297(2) 3_343
C(7) O(2) 3.455(2) 3_353
C(7) C(17) 3.545(2) 3_353
C(9) O(2) 3.547(2) 3_353
C(11) O(1) 3.506(2) 2_544
C(11) C(20) 3.546(2) 4_345
C(13) N(1) 3.470(2) 3_343
C(14) O(2) 3.480(2) 3_353
C(17) N(1) 3.082(2) 3_343
C(17) C(7) 3.545(2) 3_343
C(20) C(11) 3.546(2) 4_344
C(21) O(4) 3.508(2) 3_343
C(22) O(2) 3.461(2) 3_353
O(1) H(5) 2.507 2_444
O(1) H(13) 2.916 2_444
O(1) H(14) 3.332 4_355
O(1) H(16) 2.900 3_353
O(2) H(2) 2.910 3_343
O(2) H(3) 2.906 3_353
O(2) H(8) 2.661 3_343
O(2) H(22) 2.823 3_343
O(2) H(24) 3.297 3_343
O(3) H(9) 3.164 3_443
O(3) H(19) 2.724 2_544
O(4) H(3) 3.360 3_353
O(4) H(4) 3.365 4_344
O(4) H(17) 3.215 2_543
O(4) H(20) 3.280 3_353
O(4) H(21) 3.009 3_353
O(4) H(24) 3.449 4_354
N(1) H(1) 3.331 3_353
N(1) H(4) 2.994 2_444
N(1) H(7) 2.655 3_353
N(1) H(9) 2.901 1_455
N(1) H(12) 3.386 2_444
N(1) H(15) 3.217 3_353
N(1) H(16) 3.544 3_353
N(1) H(23) 2.907 1_455
N(5) H(20) 2.869 3_353
C(1) H(13) 3.554 2_444
C(1) H(19) 3.008 2_544
C(1) H(21) 3.443 2_544
C(7) H(4) 3.316 2_444
C(7) H(9) 3.406 1_455
C(7) H(12) 3.352 2_444
C(7) H(13) 3.552 2_444
C(7) H(16) 3.453 3_353
C(7) H(20) 3.412 3_353
C(8) H(13) 3.452 2_444
C(9) H(11) 3.051 4_354
C(10) H(19) 3.435 2_544
C(11) H(9) 3.340 3_443
C(11) H(10) 3.375 3_443
C(11) H(16) 3.143 4_345
C(11) H(17) 3.117 3_343
C(11) H(18) 3.250 4_345
C(13) H(19) 3.358 2_544
C(13) H(21) 3.307 2_544
C(13) H(23) 3.598 3_443
C(14) H(16) 3.372 3_353
C(15) H(3) 3.183 3_453
C(15) H(5) 3.261 3_453
C(15) H(11) 3.121 4_354
C(15) H(12) 3.556 2_544
C(15) H(18) 3.345 2_543
C(15) H(22) 3.082 3_443
C(16) H(11) 2.925 4_354
C(17) H(3) 3.082 3_353
C(17) H(8) 3.354 3_343
C(17) H(20) 3.142 3_353
C(17) H(21) 3.520 3_353
C(18) H(1) 3.303 2_544
C(18) H(2) 3.017 4_355
C(18) H(6) 3.527 2_444
C(18) H(19) 3.209 2_544
C(18) H(22) 3.525 4_355
C(19) H(11) 3.433 4_354
C(19) H(17) 3.486 2_543
C(19) H(20) 3.082 3_353
C(20) H(3) 3.405 3_353
C(20) H(3) 3.533 4_344
C(20) H(4) 3.481 3_353
C(20) H(4) 3.404 4_344
C(20) H(5) 3.030 4_344
C(20) H(8) 3.141 3_343
C(20) H(10) 3.092 2_443
C(20) H(14) 3.530 2_443
C(20) H(15) 3.215 2_443
C(20) H(21) 3.545 3_353
C(20) H(23) 3.561 4_354
C(20) H(24) 3.328 4_354
C(21) H(6) 3.021 2_444
C(21) H(13) 3.110 2_444
C(21) H(14) 3.130 3_343
C(21) H(24) 3.582 2_444
C(22) H(7) 3.570 3_453
C(22) H(10) 3.494 3_453
C(22) H(11) 3.565 4_354
C(22) H(15) 3.533 3_453
C(22) H(18) 3.007 4_355
C(22) H(21) 3.329 2_544
H(1) N(1) 3.331 3_343
H(1) C(18) 3.303 2_444
H(1) H(2) 3.404 3_343
H(1) H(5) 3.555 2_444
H(1) H(12) 3.175 2_444
H(1) H(13) 2.534 2_444
H(2) O(2) 2.910 3_353
H(2) C(18) 3.017 4_354
H(2) H(1) 3.404 3_353
H(2) H(11) 2.597 4_354
H(2) H(12) 3.214 4_354
H(2) H(13) 2.843 4_354
H(2) H(20) 3.140 3_353
H(3) O(2) 2.906 3_343
H(3) O(4) 3.360 3_343
H(3) C(15) 3.183 3_443
H(3) C(17) 3.082 3_343
H(3) C(20) 3.405 3_343
H(3) C(20) 3.533 4_345
H(3) H(9) 2.690 3_443
H(3) H(10) 2.920 3_443
H(3) H(16) 3.363 4_345
H(3) H(17) 2.710 3_343
H(3) H(18) 2.986 4_345
H(4) O(4) 3.365 4_345
H(4) N(1) 2.994 2_544
H(4) C(7) 3.316 2_544
H(4) C(20) 3.481 3_343
H(4) C(20) 3.404 4_345
H(4) H(16) 3.033 4_345
H(4) H(17) 2.721 3_343
H(4) H(18) 3.273 4_345
H(4) H(23) 3.216 2_444
H(5) O(1) 2.507 2_544
H(5) C(15) 3.261 3_443
H(5) C(20) 3.030 4_345
H(5) H(1) 3.555 2_544
H(5) H(9) 3.130 3_443
H(5) H(10) 2.812 3_443
H(5) H(16) 2.449 4_345
H(5) H(18) 2.850 4_345
H(5) H(19) 3.255 2_544
H(6) C(18) 3.527 2_544
H(6) C(21) 3.021 2_544
H(6) H(11) 3.341 2_544
H(6) H(12) 3.015 2_544
H(6) H(19) 2.737 2_544
H(6) H(21) 2.510 2_544
H(6) H(22) 3.582 3_443
H(6) H(23) 3.549 3_443
H(7) N(1) 2.655 3_343
H(7) C(22) 3.570 3_443
H(7) H(9) 3.205 3_443
H(7) H(22) 3.492 3_443
H(7) H(23) 2.781 3_443
H(8) O(2) 2.661 3_353
H(8) C(17) 3.354 3_353
H(8) C(20) 3.141 3_353
H(8) H(16) 2.377 3_353
H(8) H(17) 3.261 3_353
H(9) O(3) 3.164 3_453
H(9) N(1) 2.901 1_655
H(9) C(7) 3.406 1_655
H(9) C(11) 3.340 3_453
H(9) H(3) 2.690 3_453
H(9) H(5) 3.130 3_453
H(9) H(7) 3.205 3_453
H(9) H(11) 3.579 4_354
H(9) H(12) 3.296 2_544
H(9) H(22) 3.118 3_443
H(10) C(11) 3.375 3_453
H(10) C(20) 3.092 2_543
H(10) C(22) 3.494 3_443
H(10) H(3) 2.920 3_453
H(10) H(5) 2.812 3_453
H(10) H(11) 3.232 4_354
H(10) H(16) 3.062 2_543
H(10) H(17) 3.394 2_543
H(10) H(18) 2.435 2_543
H(10) H(22) 2.795 3_443
H(10) H(23) 3.272 3_443
H(11) C(9) 3.051 4_355
H(11) C(15) 3.121 4_355
H(11) C(16) 2.925 4_355
H(11) C(19) 3.433 4_355
H(11) C(22) 3.565 4_355
H(11) H(2) 2.597 4_355
H(11) H(6) 3.341 2_444
H(11) H(9) 3.579 4_355
H(11) H(10) 3.232 4_355
H(11) H(14) 2.932 4_355
H(11) H(19) 3.489 2_544
H(11) H(22) 3.204 4_355
H(12) N(1) 3.386 2_544
H(12) C(7) 3.352 2_544
H(12) C(15) 3.556 2_444
H(12) H(1) 3.175 2_544
H(12) H(2) 3.214 4_355
H(12) H(6) 3.015 2_444
H(12) H(9) 3.296 2_444
H(12) H(22) 2.962 4_355
H(12) H(23) 3.502 2_444
H(13) O(1) 2.916 2_544
H(13) C(1) 3.554 2_544
H(13) C(7) 3.552 2_544
H(13) C(8) 3.452 2_544
H(13) C(21) 3.110 2_544
H(13) H(1) 2.534 2_544
H(13) H(2) 2.843 4_355
H(13) H(14) 3.439 4_355
H(13) H(19) 2.351 2_544
H(13) H(20) 2.753 2_544
H(14) O(1) 3.332 4_354
H(14) C(20) 3.530 2_543
H(14) C(21) 3.130 3_353
H(14) H(11) 2.932 4_354
H(14) H(13) 3.439 4_354
H(14) H(16) 3.318 2_543
H(14) H(17) 3.175 2_543
H(14) H(18) 3.503 2_543
H(14) H(19) 3.332 3_353
H(14) H(20) 2.572 3_353
H(14) H(21) 3.030 3_353
H(15) N(1) 3.217 3_343
H(15) C(20) 3.215 2_543
H(15) C(22) 3.533 3_443
H(15) H(16) 3.417 2_543
H(15) H(17) 2.839 2_543
H(15) H(18) 2.892 2_543
H(15) H(22) 3.381 3_443
H(15) H(23) 2.703 3_443
H(16) O(1) 2.900 3_343
H(16) N(1) 3.544 3_343
H(16) C(7) 3.453 3_343
H(16) C(11) 3.143 4_344
H(16) C(14) 3.372 3_343
H(16) H(3) 3.363 4_344
H(16) H(4) 3.033 4_344
H(16) H(5) 2.449 4_344
H(16) H(8) 2.377 3_343
H(16) H(10) 3.062 2_443
H(16) H(14) 3.318 2_443
H(16) H(15) 3.417 2_443
H(17) O(4) 3.215 2_443
H(17) C(11) 3.117 3_353
H(17) C(19) 3.486 2_443
H(17) H(3) 2.710 3_353
H(17) H(4) 2.721 3_353
H(17) H(8) 3.261 3_343
H(17) H(10) 3.394 2_443
H(17) H(14) 3.175 2_443
H(17) H(15) 2.839 2_443
H(17) H(18) 3.453 2_443
H(17) H(21) 3.447 3_353
H(17) H(23) 3.409 4_354
H(17) H(24) 3.538 4_354
H(18) C(11) 3.250 4_344
H(18) C(15) 3.345 2_443
H(18) C(22) 3.007 4_354
H(18) H(3) 2.986 4_344
H(18) H(4) 3.273 4_344
H(18) H(5) 2.850 4_344
H(18) H(10) 2.435 2_443
H(18) H(14) 3.503 2_443
H(18) H(15) 2.892 2_443
H(18) H(17) 3.453 2_543
H(18) H(21) 3.512 3_353
H(18) H(22) 2.904 4_354
H(18) H(23) 2.908 4_354
H(18) H(24) 2.633 4_354
H(19) O(3) 2.724 2_444
H(19) C(1) 3.008 2_444
H(19) C(10) 3.435 2_444
H(19) C(13) 3.358 2_444
H(19) C(18) 3.209 2_444
H(19) H(5) 3.255 2_444
H(19) H(6) 2.737 2_444
H(19) H(11) 3.489 2_444
H(19) H(13) 2.351 2_444
H(19) H(14) 3.332 3_343
H(20) O(4) 3.280 3_343
H(20) N(5) 2.869 3_343
H(20) C(7) 3.412 3_343
H(20) C(17) 3.142 3_343
H(20) C(19) 3.082 3_343
H(20) H(2) 3.140 3_343
H(20) H(13) 2.753 2_444
H(20) H(14) 2.572 3_343
H(21) O(4) 3.009 3_343
H(21) C(1) 3.443 2_444
H(21) C(13) 3.307 2_444
H(21) C(17) 3.520 3_343
H(21) C(20) 3.545 3_343
H(21) C(22) 3.329 2_444
H(21) H(6) 2.510 2_444
H(21) H(14) 3.030 3_343
H(21) H(17) 3.447 3_343
H(21) H(18) 3.512 3_343
H(21) H(23) 3.414 2_444
H(21) H(24) 2.576 2_444
H(22) O(2) 2.823 3_353
H(22) C(15) 3.082 3_453
H(22) C(18) 3.525 4_354
H(22) H(6) 3.582 3_453
H(22) H(7) 3.492 3_453
H(22) H(9) 3.118 3_453
H(22) H(10) 2.795 3_453
H(22) H(11) 3.204 4_354
H(22) H(12) 2.962 4_354
H(22) H(15) 3.381 3_453
H(22) H(18) 2.904 4_355
H(23) N(1) 2.907 1_655
H(23) C(13) 3.598 3_453
H(23) C(20) 3.561 4_355
H(23) H(4) 3.216 2_544
H(23) H(6) 3.549 3_453
H(23) H(7) 2.781 3_453
H(23) H(10) 3.272 3_453
H(23) H(12) 3.502 2_544
H(23) H(15) 2.703 3_453
H(23) H(17) 3.409 4_355
H(23) H(18) 2.908 4_355
H(23) H(21) 3.414 2_544
H(24) O(2) 3.297 3_353
H(24) O(4) 3.449 4_355
H(24) C(20) 3.328 4_355
H(24) C(21) 3.582 2_544
H(24) H(17) 3.538 4_355
H(24) H(18) 2.633 4_355
H(24) H(21) 2.576 2_544

loop_
_geom_torsion_atom_site_label_1
_geom_torsion_atom_site_label_2
_geom_torsion_atom_site_label_3
_geom_torsion_atom_site_label_4
_geom_torsion
C(1) O(3) C(10) C(11) 176.61(14)
C(1) O(3) C(10) C(18) -64.80(19)
C(1) O(3) C(10) C(21) 59.41(19)
C(10) O(3) C(1) O(1) 6.3(2)
C(10) O(3) C(1) C(13) -173.00(13)
C(20) O(4) C(17) O(2) 0.2(2)
C(20) O(4) C(17) N(5) -178.59(14)
C(8) N(5) C(17) O(2) 9.1(2)
C(8) N(5) C(17) O(4) -172.16(14)
C(17) N(5) C(8) C(7) -81.74(19)
C(17) N(5) C(8) C(14) 157.39(15)
C(8) N(5) C(19) C(9) -17.13(18)
C(19) N(5) C(8) C(7) 112.48(16)
C(19) N(5) C(8) C(14) -8.39(18)
C(17) N(5) C(19) C(9) 178.37(16)
C(19) N(5) C(17) O(2) 172.67(16)
C(19) N(5) C(17) O(4) -8.6(2)
O(1) C(1) C(13) C(14) -11.5(2)
O(3) C(1) C(13) C(14) 167.79(14)
N(1) C(7) C(8) N(5) -133(12)
N(1) C(7) C(8) C(14) -18(12)
N(5) C(8) C(14) C(9) 29.99(16)
N(5) C(8) C(14) C(13) -90.45(15)
C(7) C(8) C(14) C(9) -90.10(16)
C(7) C(8) C(14) C(13) 149.45(15)
C(14) C(9) C(16) C(15) 123.4(2)
C(14) C(9) C(16) C(22) -59.2(2)
C(16) C(9) C(14) C(8) -169.04(14)
C(16) C(9) C(14) C(13) -51.2(2)
C(14) C(9) C(19) N(5) 35.59(16)
C(19) C(9) C(14) C(8) -40.79(16)
C(19) C(9) C(14) C(13) 77.02(17)
C(16) C(9) C(19) N(5) 162.32(14)
C(19) C(9) C(16) C(15) 2.5(2)
C(19) C(9) C(16) C(22) 179.93(15)
C(1) C(13) C(14) C(8) -71.14(18)
C(1) C(13) C(14) C(9) 175.95(14)
